data_9005600
loop_
_publ_author_name
'Seryotkin, Y. V.'
'Joswig, W.'
'Bakakin, V. V.'
'Belitsky, I. A.'
'Fursenko, B. A.'

_publ_section_title
;
 High-temperature crystal structure of wairakite
 Sample: Wai-20, T = 20 deg C
;
_journal_name_full 'European Journal of Mineralogy'
_journal_page_first 475
_journal_page_last 484
_journal_paper_doi 10.1127/0935-1221/2003/0015-0475
_journal_volume 15
_journal_year 2003
_chemical_formula_sum 'Al2 Ca0.959 H2.04 Na0.041 O13.82 Si4'
_chemical_name_mineral Wairakite
_space_group_IT_number 15
_symmetry_space_group_name_Hall '-I 2ya'
_symmetry_space_group_name_H-M 'I 1 2/a 1'
_cell_angle_alpha 90
_cell_angle_beta 90.50
_cell_angle_gamma 90
_cell_formula_units_Z 8
_cell_length_a 13.666
_cell_length_b 13.623
_cell_length_c 13.531
_cell_volume 2518.996
_database_code_amcsd 0006990
_diffrn_ambient_temperature 293.15
_exptl_crystal_density_diffrn 2.262
_cod_original_formula_sum '(Ca.959 Na.041) Si4 Al2 O13.82 H2.04'
_cod_database_code 9005600

loop_
_space_group_symop_operation_xyz
x,y,z
1/2+x,1/2+y,1/2+z
1/2-x,y,-z
-x,1/2+y,1/2-z
1/2+x,-y,z
+x,1/2-y,1/2+z
-x,-y,-z
1/2-x,1/2-y,1/2-z

loop_
_atom_site_label
_atom_site_fract_x
_atom_site_fract_y
_atom_site_fract_z
_atom_site_occupancy
_atom_site_U_iso_or_equiv
_atom_site_type_symbol
_atom_site_attached_hydrogens
CaM2 0.01193 0.24673 0.11485 0.95900 0.02550 Ca 0
NaM2 0.01193 0.24673 0.11485 0.04100 0.02550 Na 0
SiT11A 0.11226 0.15742 0.41763 1.00000 0.00740 Si 0
SiT11B 0.87163 0.33854 0.40589 1.00000 0.00930 Si 0
SiT12A 0.42243 0.13119 0.15962 1.00000 0.00860 Si 0
SiT12B 0.59705 0.37346 0.16780 1.00000 0.00890 Si 0
AlT2A 0.17585 0.41138 0.13758 1.00000 0.00870 Al 0
AlT2B 0.84746 0.08517 0.11737 1.00000 0.00760 Al 0
O11A 0.10960 0.34670 0.22780 1.00000 0.01520 O 0
O11B 0.90930 0.14610 0.21350 1.00000 0.01660 O 0
O12A 0.38290 0.13740 0.46600 1.00000 0.01670 O 0
O12B 0.59830 0.34980 0.47960 1.00000 0.01310 O 0
O21A 0.20140 0.11690 0.35640 1.00000 0.02010 O 0
O21B 0.77600 0.40090 0.38000 1.00000 0.01740 O 0
O22A 0.12810 0.46200 0.38660 1.00000 0.01780 O 0
O22B 0.83530 0.03530 0.35400 1.00000 0.01690 O 0
O31A 0.39950 0.22360 0.08930 1.00000 0.02090 O 0
O31B 0.64460 0.27880 0.11500 1.00000 0.02110 O 0
O32A 0.48740 0.39010 0.12790 1.00000 0.01950 O 0
O32B 0.54050 0.12140 0.16380 1.00000 0.02290 O 0
WatA 0.13520 0.12820 0.13610 0.95000 0.07700 O 2
WatB 0.88720 0.37260 0.11560 0.87000 0.07200 O 2

loop_
_cod_changelog_entry_id
_cod_changelog_entry_author
_cod_changelog_entry_date
_cod_changelog_entry_text
1
;cod-tools version 3.8.0
Id: cif_guess_AMCSD_atom_types 9581 2023-05-17 12:35:41Z saulius
;
2023-05-23T09:18:45+03:00
;Derived atom types and hydrogen counts
from atom names that follow the AMCSD naming convention
(Wat == water, O-H == hydroxyl).
;

loop_
_cod_related_entry_id
_cod_related_entry_database
_cod_related_entry_code
1 AMCSD 0006990
